data_7013522
loop_
_publ_author_name
'Steel, Peter J.'
'Sumby, Christopher J.'

_publ_section_title
;
 Coordination chemistry of di-2-pyridylmethane and related bridging
 ligands with silver(i), copper(ii), palladium(ii) and zinc(ii)
;
_journal_issue 23
_journal_name_full 'Dalton Transactions'
_journal_page_first 4505
_journal_paper_doi 10.1039/b309479k
_journal_year 2003
_chemical_formula_sum 'C11 H10 Ag N3 O3'
_chemical_formula_weight 340.09
_chemical_name_common 17
_chemical_name_systematic
;
?
;
_space_group_IT_number 14
_symmetry_cell_setting monoclinic
_symmetry_space_group_name_Hall '-P 2ybc'
_symmetry_space_group_name_H-M 'P 1 21/c 1'
_atom_sites_solution_hydrogens geom
_atom_sites_solution_primary direct
_atom_sites_solution_secondary difmap
_audit_creation_method SHELXL-97
_cell_angle_alpha 90.00
_cell_angle_beta 110.702(4)
_cell_angle_gamma 90.00
_cell_formula_units_Z 4
_cell_length_a 9.478(3)
_cell_length_b 14.189(4)
_cell_length_c 9.136(3)
_cell_measurement_reflns_used 5009
_cell_measurement_temperature 168(2)
_cell_measurement_theta_max 26.38
_cell_measurement_theta_min 2.30
_cell_volume 1149.3(6)
_computing_cell_refinement 'Bruker XSCANS'
_computing_data_collection 'Bruker XSCANS'
_computing_data_reduction 'Bruker SHELXTL'
_computing_molecular_graphics 'Bruker SHELXTL'
_computing_publication_material 'Bruker SHELXTL'
_computing_structure_refinement 'SHELXL-97 (Sheldrick, 1997)'
_computing_structure_solution 'SHELXS-97 (Sheldrick, 1990)'
_diffrn_ambient_temperature 168(2)
_diffrn_measured_fraction_theta_full 0.953
_diffrn_measured_fraction_theta_max 0.953
_diffrn_measurement_device_type 'CCD area detector'
_diffrn_measurement_method 'phi and omega scans'
_diffrn_radiation_monochromator graphite
_diffrn_radiation_source 'fine-focus sealed tube'
_diffrn_radiation_type MoK\a
_diffrn_radiation_wavelength 0.71073
_diffrn_reflns_av_R_equivalents 0.0326
_diffrn_reflns_av_sigmaI/netI 0.0252
_diffrn_reflns_limit_h_max 11
_diffrn_reflns_limit_h_min -11
_diffrn_reflns_limit_k_max 17
_diffrn_reflns_limit_k_min -17
_diffrn_reflns_limit_l_max 7
_diffrn_reflns_limit_l_min -11
_diffrn_reflns_number 11743
_diffrn_reflns_theta_full 26.39
_diffrn_reflns_theta_max 26.39
_diffrn_reflns_theta_min 2.71
_exptl_absorpt_coefficient_mu 1.757
_exptl_absorpt_correction_T_max 1.000000
_exptl_absorpt_correction_T_min 0.857764
_exptl_absorpt_correction_type multi-scan
_exptl_absorpt_process_details 'Blessing, Acta Cryst. (1995) A51, 33-38'
_exptl_crystal_colour colourless
_exptl_crystal_density_diffrn 1.966
_exptl_crystal_density_method 'not measured'
_exptl_crystal_description plate
_exptl_crystal_F_000 672
_exptl_crystal_size_max 0.53
_exptl_crystal_size_mid 0.22
_exptl_crystal_size_min 0.03
_refine_diff_density_max 0.969
_refine_diff_density_min -0.517
_refine_diff_density_rms 0.077
_refine_ls_extinction_method none
_refine_ls_goodness_of_fit_ref 1.045
_refine_ls_hydrogen_treatment mixed
_refine_ls_matrix_type full
_refine_ls_number_parameters 163
_refine_ls_number_reflns 2245
_refine_ls_number_restraints 0
_refine_ls_restrained_S_all 1.045
_refine_ls_R_factor_all 0.0405
_refine_ls_R_factor_gt 0.0269
_refine_ls_shift/su_max 0.001
_refine_ls_shift/su_mean 0.000
_refine_ls_structure_factor_coef Fsqd
_refine_ls_weighting_details 'calc w=1/[\s^2^(Fo^2^)+(0.0326P)^2^+0.5163P] where P=(Fo^2^+2Fc^2^)/3'
_refine_ls_weighting_scheme calc
_refine_ls_wR_factor_gt 0.0595
_refine_ls_wR_factor_ref 0.0635
_reflns_number_gt 1795
_reflns_number_total 2245
_reflns_threshold_expression >2sigma(I)
_cod_data_source_file b309479k.txt
_cod_data_source_block Compound-17
_cod_depositor_comments
;
The following automatic conversions were performed:
'_symmetry_cell_setting' value 'Monoclinic' changed to 'monoclinic'
according to '/home/saulius/struct/CIF-dictionaries/cif_core.dic'
dictionary named 'cif_core.dic' version 2.4.1 from 2010-06-29.

Automatic conversion script
Id: cif_fix_enum 1527 2010-12-29 10:47:43Z saulius 
;
_cod_original_sg_symbol_H-M P2(1)/c
_cod_database_code 7013522

loop_
_symmetry_equiv_pos_as_xyz
'x, y, z'
'-x, y+1/2, -z+1/2'
'-x, -y, -z'
'x, -y-1/2, z-1/2'

loop_
_atom_site_label
_atom_site_type_symbol
_atom_site_fract_x
_atom_site_fract_y
_atom_site_fract_z
_atom_site_U_iso_or_equiv
_atom_site_adp_type
_atom_site_occupancy
_atom_site_symmetry_multiplicity
_atom_site_calc_flag
_atom_site_refinement_flags
_atom_site_disorder_assembly
_atom_site_disorder_group
Ag Ag -0.00249(3) 0.163154(18) 0.05043(3) 0.03335(10) Uani 1 1 d . . .
C1 C 0.1272(3) 0.3605(2) -0.0624(4) 0.0308(7) Uani 1 1 d . . .
H1A H 0.1626 0.3688 0.0526 0.037 Uiso 1 1 calc R . .
H1B H 0.1607 0.4163 -0.1064 0.037 Uiso 1 1 calc R . .
N1 N 0.1596(3) 0.18839(18) -0.0657(3) 0.0259(6) Uani 1 1 d . . .
C2 C 0.2037(3) 0.2741(2) -0.0977(3) 0.0244(6) Uani 1 1 d . . .
C3 C 0.3203(3) 0.2832(2) -0.1540(4) 0.0289(7) Uani 1 1 d . . .
H3A H 0.3501 0.3438 -0.1761 0.035 Uiso 1 1 calc R . .
C4 C 0.3937(3) 0.2037(2) -0.1781(4) 0.0323(7) Uani 1 1 d . . .
H4A H 0.4747 0.2094 -0.2159 0.039 Uiso 1 1 calc R . .
C5 C 0.3479(3) 0.1158(2) -0.1466(4) 0.0311(7) Uani 1 1 d . . .
H5A H 0.3963 0.0602 -0.1624 0.037 Uiso 1 1 calc R . .
C6 C 0.2308(3) 0.1114(2) -0.0920(3) 0.0307(7) Uani 1 1 d . . .
H6A H 0.1980 0.0511 -0.0716 0.037 Uiso 1 1 calc R . .
N11 N -0.1151(3) 0.34707(16) -0.2788(3) 0.0249(5) Uani 1 1 d . . .
C12 C -0.0428(3) 0.3590(2) -0.1239(4) 0.0264(7) Uani 1 1 d . . .
C13 C -0.1237(4) 0.3752(2) -0.0261(4) 0.0330(7) Uani 1 1 d . . .
H13A H -0.0721 0.3826 0.0832 0.040 Uiso 1 1 calc R . .
C14 C -0.2797(4) 0.3807(2) -0.0876(4) 0.0362(8) Uani 1 1 d . . .
H14A H -0.3357 0.3927 -0.0215 0.043 Uiso 1 1 calc R . .
C15 C -0.3519(3) 0.3684(2) -0.2456(4) 0.0309(7) Uani 1 1 d . . .
H15A H -0.4587 0.3723 -0.2911 0.037 Uiso 1 1 calc R . .
C16 C -0.2667(3) 0.3504(2) -0.3362(4) 0.0294(7) Uani 1 1 d . . .
H16A H -0.3171 0.3397 -0.4450 0.035 Uiso 1 1 calc R . .
N20 N 0.2596(3) -0.05888(19) 0.2093(3) 0.0304(6) Uani 1 1 d . . .
O21 O 0.2684(3) -0.14546(15) 0.1914(3) 0.0397(6) Uani 1 1 d . . .
O22 O 0.1321(3) -0.01995(17) 0.1579(3) 0.0463(6) Uani 1 1 d . . .
O23 O 0.3746(3) -0.01184(18) 0.2772(3) 0.0550(7) Uani 1 1 d . . .

loop_
_atom_site_aniso_label
_atom_site_aniso_U_11
_atom_site_aniso_U_22
_atom_site_aniso_U_33
_atom_site_aniso_U_23
_atom_site_aniso_U_13
_atom_site_aniso_U_12
Ag 0.03154(15) 0.04307(17) 0.03204(14) 0.00002(12) 0.01940(11) -0.00543(12)
C1 0.0283(16) 0.0317(19) 0.0331(17) -0.0045(13) 0.0116(14) -0.0014(13)
N1 0.0235(13) 0.0323(15) 0.0238(13) 0.0027(10) 0.0105(10) 0.0006(11)
C2 0.0218(14) 0.0288(17) 0.0205(14) 0.0011(12) 0.0047(12) 0.0000(13)
C3 0.0251(16) 0.0300(18) 0.0323(16) 0.0058(13) 0.0110(13) -0.0024(13)
C4 0.0238(15) 0.044(2) 0.0322(17) 0.0016(15) 0.0145(14) 0.0006(15)
C5 0.0296(16) 0.0335(19) 0.0305(16) -0.0001(14) 0.0108(14) 0.0057(14)
C6 0.0325(17) 0.0290(18) 0.0302(16) 0.0018(13) 0.0107(14) -0.0007(14)
N11 0.0236(12) 0.0262(14) 0.0279(13) 0.0006(10) 0.0128(11) 0.0024(11)
C12 0.0280(15) 0.0231(17) 0.0305(16) 0.0012(12) 0.0135(13) 0.0042(12)
C13 0.0379(18) 0.0351(18) 0.0303(16) -0.0041(14) 0.0175(15) 0.0002(15)
C14 0.0365(18) 0.0403(19) 0.042(2) -0.0016(16) 0.0268(16) 0.0033(16)
C15 0.0254(16) 0.0313(18) 0.0392(18) 0.0052(14) 0.0154(14) 0.0029(13)
C16 0.0290(16) 0.0312(19) 0.0296(16) 0.0033(13) 0.0124(13) 0.0000(14)
N20 0.0367(16) 0.0338(16) 0.0257(13) 0.0006(11) 0.0172(12) -0.0034(13)
O21 0.0423(14) 0.0284(14) 0.0484(14) -0.0071(10) 0.0161(12) 0.0020(10)
O22 0.0384(14) 0.0359(14) 0.0625(16) 0.0088(12) 0.0151(12) 0.0100(11)
O23 0.0406(15) 0.0470(16) 0.0730(18) -0.0121(14) 0.0146(13) -0.0146(13)

loop_
_atom_type_symbol
_atom_type_description
_atom_type_scat_dispersion_real
_atom_type_scat_dispersion_imag
_atom_type_scat_source
C C 0.0033 0.0016 'International Tables Vol C Tables 4.2.6.8 and 6.1.1.4'
H H 0.0000 0.0000 'International Tables Vol C Tables 4.2.6.8 and 6.1.1.4'
N N 0.0061 0.0033 'International Tables Vol C Tables 4.2.6.8 and 6.1.1.4'
O O 0.0106 0.0060 'International Tables Vol C Tables 4.2.6.8 and 6.1.1.4'
Ag Ag -0.8971 1.1015 'International Tables Vol C Tables 4.2.6.8 and 6.1.1.4'

loop_
_geom_angle_atom_site_label_1
_geom_angle_atom_site_label_2
_geom_angle_atom_site_label_3
_geom_angle
_geom_angle_site_symmetry_1
_geom_angle_site_symmetry_3
_geom_angle_publ_flag
N1 Ag N11 164.46(9) . 4_566 ?
C12 C1 C2 115.9(2) . . ?
C6 N1 C2 118.6(3) . . ?
C6 N1 Ag 115.8(2) . . ?
C2 N1 Ag 125.25(19) . . ?
N1 C2 C3 120.9(3) . . ?
N1 C2 C1 118.3(3) . . ?
C3 C2 C1 120.7(3) . . ?
C2 C3 C4 119.9(3) . . ?
C5 C4 C3 119.3(3) . . ?
C6 C5 C4 118.1(3) . . ?
N1 C6 C5 123.2(3) . . ?
C16 N11 C12 118.8(2) . . ?
C16 N11 Ag 116.63(19) . 4_565 ?
C12 N11 Ag 124.26(19) . 4_565 ?
N11 C12 C13 120.4(3) . . ?
N11 C12 C1 118.3(3) . . ?
C13 C12 C1 121.2(3) . . ?
C14 C13 C12 120.1(3) . . ?
C15 C14 C13 118.9(3) . . ?
C16 C15 C14 118.6(3) . . ?
N11 C16 C15 123.2(3) . . ?
O23 N20 O21 120.5(3) . . ?
O23 N20 O22 120.5(3) . . ?
O21 N20 O22 118.9(3) . . ?

loop_
_geom_bond_atom_site_label_1
_geom_bond_atom_site_label_2
_geom_bond_distance
_geom_bond_site_symmetry_2
_geom_bond_publ_flag
Ag N1 2.183(2) . ?
Ag N11 2.184(2) 4_566 ?
C1 C12 1.507(4) . ?
C1 C2 1.515(4) . ?
N1 C6 1.349(4) . ?
N1 C2 1.351(4) . ?
C2 C3 1.380(4) . ?
C3 C4 1.383(4) . ?
C4 C5 1.383(5) . ?
C5 C6 1.371(4) . ?
N11 C16 1.345(4) . ?
N11 C12 1.347(4) . ?
N11 Ag 2.184(2) 4_565 ?
C12 C13 1.387(4) . ?
C13 C14 1.386(4) . ?
C14 C15 1.373(5) . ?
C15 C16 1.370(4) . ?
N20 O23 1.241(3) . ?
N20 O21 1.246(3) . ?
N20 O22 1.258(3) . ?

loop_
_geom_torsion_atom_site_label_1
_geom_torsion_atom_site_label_2
_geom_torsion_atom_site_label_3
_geom_torsion_atom_site_label_4
_geom_torsion
_geom_torsion_site_symmetry_1
_geom_torsion_site_symmetry_2
_geom_torsion_site_symmetry_3
_geom_torsion_site_symmetry_4
_geom_torsion_publ_flag
N11 Ag N1 C6 103.2(4) 4_566 . . . ?
N11 Ag N1 C2 -69.9(4) 4_566 . . . ?
C6 N1 C2 C3 -0.9(4) . . . . ?
Ag N1 C2 C3 171.9(2) . . . . ?
C6 N1 C2 C1 -177.8(3) . . . . ?
Ag N1 C2 C1 -5.0(4) . . . . ?
C12 C1 C2 N1 -49.8(4) . . . . ?
C12 C1 C2 C3 133.3(3) . . . . ?
N1 C2 C3 C4 -0.1(4) . . . . ?
C1 C2 C3 C4 176.8(3) . . . . ?
C2 C3 C4 C5 0.6(5) . . . . ?
C3 C4 C5 C6 -0.1(5) . . . . ?
C2 N1 C6 C5 1.4(4) . . . . ?
Ag N1 C6 C5 -172.1(2) . . . . ?
C4 C5 C6 N1 -0.9(5) . . . . ?
C16 N11 C12 C13 -0.6(4) . . . . ?
Ag N11 C12 C13 172.8(2) 4_565 . . . ?
C16 N11 C12 C1 -176.7(3) . . . . ?
Ag N11 C12 C1 -3.2(4) 4_565 . . . ?
C2 C1 C12 N11 -57.3(4) . . . . ?
C2 C1 C12 C13 126.7(3) . . . . ?
N11 C12 C13 C14 -0.9(5) . . . . ?
C1 C12 C13 C14 175.0(3) . . . . ?
C12 C13 C14 C15 0.9(5) . . . . ?
C13 C14 C15 C16 0.6(5) . . . . ?
C12 N11 C16 C15 2.2(4) . . . . ?
Ag N11 C16 C15 -171.7(2) 4_565 . . . ?
C14 C15 C16 N11 -2.2(5) . . . . ?
